data_4112325
loop_
_publ_author_name
'Vladimir V. Grushin'
'William J. Marshall'

_publ_section_title
;
 The Fluoro Analogue of Wilkinson's Catalyst and Unexpected Ph-Cl
 Activation
;
_journal_name_full 'Journal of the American Chemical Society'
_journal_page_first 3068
_journal_page_last 3069
_journal_paper_doi 10.1021/ja049844z
_journal_volume 126
_journal_year 2004
_chemical_formula_sum 'C42 H35 Br2 P2 Rh'
_chemical_formula_weight 864.37
_chemical_name_systematic
;
 ?
;
_space_group_IT_number 15
_symmetry_cell_setting monoclinic
_symmetry_space_group_name_Hall '-C 2yc'
_symmetry_space_group_name_H-M 'C 1 2/c 1'
_atom_sites_solution_hydrogens geom
_atom_sites_solution_primary direct
_atom_sites_solution_secondary difmap
_audit_creation_method SHELXL-97
_cell_angle_alpha 90.00
_cell_angle_beta 93.165(2)
_cell_angle_gamma 90.00
_cell_formula_units_Z 4
_cell_length_a 12.6873(12)
_cell_length_b 14.2048(14)
_cell_length_c 19.9056(19)
_cell_measurement_temperature 173(2)
_cell_volume 3581.9(6)
_computing_cell_refinement 'Bruker XSCANS'
_computing_data_collection 'Bruker XSCANS'
_computing_data_reduction 'Bruker SHELXTL'
_computing_molecular_graphics 'Bruker SHELXTL'
_computing_publication_material 'Bruker SHELXTL'
_computing_structure_refinement 'SHELXL-97 (Sheldrick, 1997)'
_computing_structure_solution 'SHELXS-97 (Sheldrick, 1990)'
_diffrn_ambient_temperature 173(2)
_diffrn_measured_fraction_theta_full 0.961
_diffrn_measured_fraction_theta_max 0.961
_diffrn_measurement_device_type 'Bruker P4'
_diffrn_measurement_method '\w scans'
_diffrn_radiation_monochromator graphite
_diffrn_radiation_source 'fine-focus sealed tube'
_diffrn_radiation_type MoK\a
_diffrn_radiation_wavelength 0.71073
_diffrn_reflns_av_R_equivalents 0.0221
_diffrn_reflns_av_sigmaI/netI 0.0257
_diffrn_reflns_limit_h_max 16
_diffrn_reflns_limit_h_min -16
_diffrn_reflns_limit_k_max 18
_diffrn_reflns_limit_k_min -10
_diffrn_reflns_limit_l_max 26
_diffrn_reflns_limit_l_min -25
_diffrn_reflns_number 11600
_diffrn_reflns_theta_full 28.29
_diffrn_reflns_theta_max 28.29
_diffrn_reflns_theta_min 2.05
_exptl_absorpt_coefficient_mu 2.827
_exptl_absorpt_correction_type none
_exptl_crystal_colour dk.red
_exptl_crystal_density_diffrn 1.603
_exptl_crystal_density_meas multirun
_exptl_crystal_description ireg.blok
_exptl_crystal_F_000 1728
_exptl_crystal_size_max .10
_exptl_crystal_size_mid .12
_exptl_crystal_size_min .12
_refine_diff_density_max 0.578
_refine_diff_density_min -0.251
_refine_diff_density_rms 0.067
_refine_ls_extinction_method none
_refine_ls_goodness_of_fit_ref 1.030
_refine_ls_hydrogen_treatment mixed
_refine_ls_matrix_type full
_refine_ls_number_parameters 214
_refine_ls_number_reflns 4282
_refine_ls_number_restraints 0
_refine_ls_restrained_S_all 1.030
_refine_ls_R_factor_all 0.0287
_refine_ls_R_factor_gt 0.0222
_refine_ls_shift/su_max 0.001
_refine_ls_shift/su_mean 0.000
_refine_ls_structure_factor_coef Fsqd
_refine_ls_weighting_details 'calc w=1/[\s^2^(Fo^2^)+(0.0292P)^2^+1.8964P] where P=(Fo^2^+2Fc^2^)/3'
_refine_ls_weighting_scheme calc
_refine_ls_wR_factor_gt 0.0537
_refine_ls_wR_factor_ref 0.0567
_reflns_number_gt 3778
_reflns_number_total 4282
_reflns_threshold_expression >2sigma(I)
_cod_data_source_file ja049844zsi20040115_093621.cif
_cod_data_source_block 03339
_cod_database_code 4112325

loop_
_symmetry_equiv_pos_as_xyz
'x, y, z'
'-x, y, -z+1/2'
'x+1/2, y+1/2, z'
'-x+1/2, y+1/2, -z+1/2'
'-x, -y, -z'
'x, -y, z-1/2'
'-x+1/2, -y+1/2, -z'
'x+1/2, -y+1/2, z-1/2'

loop_
_atom_site_label
_atom_site_type_symbol
_atom_site_fract_x
_atom_site_fract_y
_atom_site_fract_z
_atom_site_U_iso_or_equiv
_atom_site_adp_type
_atom_site_occupancy
_atom_site_symmetry_multiplicity
_atom_site_calc_flag
_atom_site_refinement_flags
Rh1 Rh 0.0000 0.227560(13) 0.2500 0.01890(6) Uani 1 2 d S
Br1 Br -0.176129(14) 0.245976(13) 0.296680(9) 0.02601(6) Uani 1 1 d .
P1 P 0.09351(4) 0.23645(3) 0.35589(2) 0.02051(10) Uani 1 1 d .
C1 C 0.0000 0.08657(17) 0.2500 0.0225(5) Uani 1 2 d S
C2 C -0.05876(15) 0.03664(13) 0.29534(10) 0.0292(4) Uani 1 1 d .
H2A H -0.0982 0.0695 0.3271 0.035 Uiso 1 1 calc R
C3 C -0.05963(18) -0.06136(15) 0.29404(11) 0.0395(5) Uani 1 1 d .
H3A H -0.1019 -0.0947 0.3239 0.047 Uiso 1 1 calc R
C4 C 0.0000 -0.1108(2) 0.2500 0.0468(8) Uani 1 2 d S
H4A H 0.0000 -0.1777 0.2500 0.056 Uiso 1 2 calc SR
C5 C 0.02285(14) 0.21179(13) 0.43156(9) 0.0242(4) Uani 1 1 d .
C6 C -0.05653(16) 0.27435(15) 0.44870(10) 0.0319(4) Uani 1 1 d .
H6A H -0.0713 0.3283 0.4216 0.038 Uiso 1 1 calc R
C7 C -0.11356(18) 0.25835(16) 0.50477(12) 0.0407(5) Uani 1 1 d .
H7A H -0.1675 0.3011 0.5157 0.049 Uiso 1 1 calc R
C8 C -0.09258(19) 0.18061(18) 0.54491(11) 0.0468(6) Uani 1 1 d .
H8A H -0.1323 0.1697 0.5833 0.056 Uiso 1 1 calc R
C9 C -0.0142(2) 0.11917(16) 0.52924(11) 0.0436(5) Uani 1 1 d .
H9A H 0.0008 0.0660 0.5571 0.052 Uiso 1 1 calc R
C10 C 0.04360(17) 0.13434(14) 0.47261(10) 0.0335(4) Uani 1 1 d .
H10A H 0.0976 0.0913 0.4621 0.040 Uiso 1 1 calc R
C11 C 0.13649(14) 0.35807(12) 0.37070(9) 0.0233(4) Uani 1 1 d .
C12 C 0.17231(16) 0.38753(14) 0.43506(10) 0.0324(4) Uani 1 1 d .
H12A H 0.1726 0.3447 0.4717 0.039 Uiso 1 1 calc R
C13 C 0.20749(17) 0.47927(15) 0.44552(10) 0.0373(5) Uani 1 1 d .
H13A H 0.2316 0.4989 0.4893 0.045 Uiso 1 1 calc R
C14 C 0.20763(16) 0.54207(14) 0.39247(10) 0.0342(5) Uani 1 1 d .
H14A H 0.2331 0.6043 0.3997 0.041 Uiso 1 1 calc R
C15 C 0.17079(16) 0.51433(13) 0.32913(10) 0.0313(4) Uani 1 1 d .
H15A H 0.1698 0.5578 0.2929 0.038 Uiso 1 1 calc R
C16 C 0.13501(14) 0.42278(13) 0.31815(9) 0.0262(4) Uani 1 1 d .
H16A H 0.1093 0.4043 0.2744 0.031 Uiso 1 1 calc R
C17 C 0.21273(13) 0.16378(12) 0.36444(8) 0.0228(4) Uani 1 1 d .
C18 C 0.20454(15) 0.06632(13) 0.35639(9) 0.0268(4) Uani 1 1 d .
H18A H 0.1370 0.0383 0.3482 0.032 Uiso 1 1 calc R
C19 C 0.29422(16) 0.00986(14) 0.36026(10) 0.0317(4) Uani 1 1 d .
H19A H 0.2879 -0.0564 0.3551 0.038 Uiso 1 1 calc R
C20 C 0.39239(16) 0.05039(16) 0.37164(11) 0.0387(5) Uani 1 1 d .
H20A H 0.4538 0.0119 0.3743 0.046 Uiso 1 1 calc R
C21 C 0.40162(16) 0.14646(16) 0.37912(12) 0.0406(5) Uani 1 1 d .
H21A H 0.4695 0.1740 0.3867 0.049 Uiso 1 1 calc R
C22 C 0.31240(15) 0.20342(15) 0.37573(10) 0.0316(4) Uani 1 1 d .
H22A H 0.3195 0.2696 0.3811 0.038 Uiso 1 1 calc R

loop_
_atom_site_aniso_label
_atom_site_aniso_U_11
_atom_site_aniso_U_22
_atom_site_aniso_U_33
_atom_site_aniso_U_23
_atom_site_aniso_U_13
_atom_site_aniso_U_12
Rh1 0.01952(10) 0.01739(10) 0.01987(10) 0.000 0.00175(7) 0.000
Br1 0.02390(10) 0.02691(11) 0.02769(11) 0.00073(7) 0.00561(7) 0.00120(7)
P1 0.0214(2) 0.0186(2) 0.0214(2) 0.00026(16) 0.00069(17) 0.00026(16)
C1 0.0220(12) 0.0186(12) 0.0264(13) 0.000 -0.0031(10) 0.000
C2 0.0296(9) 0.0258(10) 0.0320(10) 0.0034(8) 0.0012(8) -0.0028(8)
C3 0.0463(12) 0.0264(11) 0.0459(12) 0.0100(9) 0.0027(10) -0.0053(9)
C4 0.060(2) 0.0191(15) 0.061(2) 0.000 -0.0014(17) 0.000
C5 0.0257(9) 0.0245(9) 0.0223(8) -0.0030(7) 0.0018(7) -0.0041(7)
C6 0.0301(10) 0.0354(11) 0.0304(10) -0.0047(8) 0.0031(8) 0.0002(8)
C7 0.0316(11) 0.0524(14) 0.0389(12) -0.0159(10) 0.0099(9) -0.0031(9)
C8 0.0532(14) 0.0554(15) 0.0337(12) -0.0126(10) 0.0197(10) -0.0238(12)
C9 0.0637(15) 0.0368(12) 0.0312(11) 0.0034(9) 0.0111(10) -0.0125(11)
C10 0.0425(11) 0.0290(10) 0.0293(10) 0.0013(8) 0.0051(9) -0.0027(9)
C11 0.0236(9) 0.0184(9) 0.0281(9) -0.0021(7) 0.0028(7) -0.0009(7)
C12 0.0414(11) 0.0276(10) 0.0280(10) -0.0002(8) -0.0003(8) -0.0038(8)
C13 0.0462(13) 0.0348(11) 0.0309(11) -0.0098(8) 0.0023(9) -0.0076(9)
C14 0.0391(11) 0.0230(10) 0.0418(11) -0.0097(8) 0.0144(9) -0.0077(8)
C15 0.0389(11) 0.0224(9) 0.0340(10) 0.0010(8) 0.0137(8) 0.0000(8)
C16 0.0298(9) 0.0234(9) 0.0257(9) -0.0020(7) 0.0041(7) 0.0025(7)
C17 0.0227(8) 0.0247(9) 0.0210(8) 0.0020(7) 0.0009(7) 0.0019(7)
C18 0.0272(9) 0.0266(10) 0.0264(9) 0.0000(7) -0.0004(7) 0.0012(7)
C19 0.0365(11) 0.0268(10) 0.0317(10) -0.0010(8) 0.0017(8) 0.0062(8)
C20 0.0296(10) 0.0435(13) 0.0432(12) 0.0023(9) 0.0037(9) 0.0134(9)
C21 0.0240(10) 0.0442(13) 0.0533(14) 0.0008(10) -0.0013(9) -0.0020(9)
C22 0.0274(9) 0.0288(10) 0.0384(11) 0.0010(8) -0.0004(8) -0.0015(8)

loop_
_atom_type_symbol
_atom_type_description
_atom_type_scat_dispersion_real
_atom_type_scat_dispersion_imag
_atom_type_scat_source
C C 0.0033 0.0016 'International Tables Vol C Tables 4.2.6.8 and 6.1.1.4'
H H 0.0000 0.0000 'International Tables Vol C Tables 4.2.6.8 and 6.1.1.4'
P P 0.1023 0.0942 'International Tables Vol C Tables 4.2.6.8 and 6.1.1.4'
Br Br -0.2901 2.4595 'International Tables Vol C Tables 4.2.6.8 and 6.1.1.4'
Rh Rh -1.1178 0.9187 'International Tables Vol C Tables 4.2.6.8 and 6.1.1.4'

loop_
_geom_angle_atom_site_label_1
_geom_angle_atom_site_label_2
_geom_angle_atom_site_label_3
_geom_angle
_geom_angle_site_symmetry_1
_geom_angle_site_symmetry_3
C1 Rh1 P1 93.061(12) . 2
C1 Rh1 P1 93.062(12) . .
P1 Rh1 P1 173.88(2) 2 .
C1 Rh1 Br1 96.053(6) . .
P1 Rh1 Br1 84.852(14) 2 .
P1 Rh1 Br1 94.501(13) . .
C1 Rh1 Br1 96.052(6) . 2
P1 Rh1 Br1 94.500(13) 2 2
P1 Rh1 Br1 84.852(13) . 2
Br1 Rh1 Br1 167.896(12) . 2
C5 P1 C11 101.74(8) . .
C5 P1 C17 104.80(8) . .
C11 P1 C17 106.26(8) . .
C5 P1 Rh1 118.64(6) . .
C11 P1 Rh1 108.92(6) . .
C17 P1 Rh1 115.08(6) . .
C2 C1 C2 118.9(2) . 2
C2 C1 Rh1 120.54(12) . .
C2 C1 Rh1 120.54(12) 2 .
C3 C2 C1 120.00(19) . .
C4 C3 C2 121.1(2) . .
C3 C4 C3 118.8(3) . 2
C10 C5 C6 118.41(18) . .
C10 C5 P1 123.46(15) . .
C6 C5 P1 118.12(14) . .
C7 C6 C5 120.6(2) . .
C8 C7 C6 120.4(2) . .
C9 C8 C7 119.8(2) . .
C8 C9 C10 120.4(2) . .
C5 C10 C9 120.5(2) . .
C16 C11 C12 118.73(17) . .
C16 C11 P1 120.72(14) . .
C12 C11 P1 120.55(14) . .
C13 C12 C11 120.20(18) . .
C14 C13 C12 120.31(18) . .
C15 C14 C13 119.98(18) . .
C14 C15 C16 120.17(18) . .
C15 C16 C11 120.58(17) . .
C22 C17 C18 118.74(17) . .
C22 C17 P1 121.71(14) . .
C18 C17 P1 119.48(13) . .
C19 C18 C17 120.64(17) . .
C20 C19 C18 119.81(19) . .
C21 C20 C19 120.13(19) . .
C20 C21 C22 120.5(2) . .
C21 C22 C17 120.19(19) . .

loop_
_geom_bond_atom_site_label_1
_geom_bond_atom_site_label_2
_geom_bond_distance
_geom_bond_site_symmetry_2
Rh1 C1 2.003(2) .
Rh1 P1 2.3644(5) 2
Rh1 P1 2.3645(5) .
Rh1 Br1 2.4808(3) .
Rh1 Br1 2.4809(3) 2
P1 C5 1.8287(18) .
P1 C11 1.8305(18) .
P1 C17 1.8313(18) .
C1 C2 1.396(2) .
C1 C2 1.396(2) 2
C2 C3 1.392(3) .
C3 C4 1.381(3) .
C4 C3 1.381(3) 2
C5 C10 1.387(3) .
C5 C6 1.399(3) .
C6 C7 1.382(3) .
C7 C8 1.380(3) .
C8 C9 1.372(3) .
C9 C10 1.395(3) .
C11 C16 1.392(2) .
C11 C12 1.400(3) .
C12 C13 1.389(3) .
C13 C14 1.383(3) .
C14 C15 1.378(3) .
C15 C16 1.391(3) .
C17 C22 1.391(3) .
C17 C18 1.397(3) .
C18 C19 1.391(3) .
C19 C20 1.379(3) .
C20 C21 1.377(3) .
C21 C22 1.390(3) .

loop_
_geom_torsion_atom_site_label_1
_geom_torsion_atom_site_label_2
_geom_torsion_atom_site_label_3
_geom_torsion_atom_site_label_4
_geom_torsion
_geom_torsion_site_symmetry_1
_geom_torsion_site_symmetry_4
C1 Rh1 P1 C5 -75.65(7) . .
P1 Rh1 P1 C5 104.36(7) 2 .
Br1 Rh1 P1 C5 20.67(7) . .
Br1 Rh1 P1 C5 -171.46(7) 2 .
C1 Rh1 P1 C11 168.74(6) . .
P1 Rh1 P1 C11 -11.25(6) 2 .
Br1 Rh1 P1 C11 -94.94(6) . .
Br1 Rh1 P1 C11 72.93(6) 2 .
C1 Rh1 P1 C17 49.59(6) . .
P1 Rh1 P1 C17 -130.40(6) 2 .
Br1 Rh1 P1 C17 145.91(6) . .
Br1 Rh1 P1 C17 -46.22(6) 2 .
P1 Rh1 C1 C2 -111.62(9) 2 .
P1 Rh1 C1 C2 68.38(9) . .
Br1 Rh1 C1 C2 -26.48(9) . .
Br1 Rh1 C1 C2 153.52(9) 2 .
P1 Rh1 C1 C2 68.38(9) 2 2
P1 Rh1 C1 C2 -111.62(9) . 2
Br1 Rh1 C1 C2 153.52(9) . 2
Br1 Rh1 C1 C2 -26.48(9) 2 2
C2 C1 C2 C3 -1.16(14) 2 .
Rh1 C1 C2 C3 178.84(14) . .
C1 C2 C3 C4 2.4(3) . .
C2 C3 C4 C3 -1.18(14) . 2
C11 P1 C5 C10 -127.43(16) . .
C17 P1 C5 C10 -16.90(18) . .
Rh1 P1 C5 C10 113.18(15) . .
C11 P1 C5 C6 52.77(16) . .
C17 P1 C5 C6 163.30(15) . .
Rh1 P1 C5 C6 -66.62(16) . .
C10 C5 C6 C7 -0.8(3) . .
P1 C5 C6 C7 178.99(16) . .
C5 C6 C7 C8 0.4(3) . .
C6 C7 C8 C9 0.4(3) . .
C7 C8 C9 C10 -0.6(3) . .
C6 C5 C10 C9 0.5(3) . .
P1 C5 C10 C9 -179.26(16) . .
C8 C9 C10 C5 0.2(3) . .
C5 P1 C11 C16 -141.06(15) . .
C17 P1 C11 C16 109.53(15) . .
Rh1 P1 C11 C16 -14.99(16) . .
C5 P1 C11 C12 39.47(17) . .
C17 P1 C11 C12 -69.94(17) . .
Rh1 P1 C11 C12 165.54(14) . .
C16 C11 C12 C13 -1.2(3) . .
P1 C11 C12 C13 178.25(16) . .
C11 C12 C13 C14 -0.2(3) . .
C12 C13 C14 C15 1.3(3) . .
C13 C14 C15 C16 -1.0(3) . .
C14 C15 C16 C11 -0.4(3) . .
C12 C11 C16 C15 1.5(3) . .
P1 C11 C16 C15 -177.99(14) . .
C5 P1 C17 C22 -110.85(16) . .
C11 P1 C17 C22 -3.62(18) . .
Rh1 P1 C17 C22 117.00(15) . .
C5 P1 C17 C18 72.16(15) . .
C11 P1 C17 C18 179.39(14) . .
Rh1 P1 C17 C18 -59.99(15) . .
C22 C17 C18 C19 0.6(3) . .
P1 C17 C18 C19 177.72(14) . .
C17 C18 C19 C20 -0.5(3) . .
C18 C19 C20 C21 0.0(3) . .
C19 C20 C21 C22 0.4(3) . .
C20 C21 C22 C17 -0.3(3) . .
C18 C17 C22 C21 -0.3(3) . .
P1 C17 C22 C21 -177.27(16) . .
